data_7024709
loop_
_publ_author_name
'Ritch, Jamie S.'
'Chivers, Tristram'

_publ_section_title
;
 Thallium(I) complexes of dichalcogenido imidodiphosphinates
 {Tl[(EP(i)Pr(2))(2)N]}(n) (E = Te, Se, S): Synthesis, NMR spectra and a
 structural comparison.
;
_journal_issue 7
_journal_name_full 'Dalton transactions (Cambridge, England : 2003)'
_journal_page_first 1745
_journal_page_last 1750
_journal_paper_doi 10.1039/b920388e
_journal_volume 39
_journal_year 2010
_chemical_formula_moiety 'C12 H28 N P2 S2 Tl'
_chemical_formula_sum 'C12 H28 N P2 S2 Tl'
_chemical_formula_weight 516.78
_chemical_name_systematic
;
?
;
_space_group_IT_number 2
_symmetry_cell_setting triclinic
_symmetry_space_group_name_Hall '-P 1'
_symmetry_space_group_name_H-M 'P -1'
_atom_sites_solution_hydrogens geom
_atom_sites_solution_primary direct
_atom_sites_solution_secondary difmap
_audit_creation_method SHELXL-97
_cell_angle_alpha 108.92(3)
_cell_angle_beta 98.79(3)
_cell_angle_gamma 104.88(3)
_cell_formula_units_Z 2
_cell_length_a 8.3507(17)
_cell_length_b 9.2269(18)
_cell_length_c 13.319(3)
_cell_measurement_reflns_used 12739
_cell_measurement_temperature 173(2)
_cell_measurement_theta_max 27.49
_cell_measurement_theta_min 2.61
_cell_volume 906.4(5)
_computing_cell_refinement 'Nonius DENZO'
_computing_data_collection 'Nonius COLLECT'
_computing_data_reduction 'Nonius DENZO'
_computing_molecular_graphics 'Bruker SHELXTL'
_computing_publication_material 'Bruker SHELXTL'
_computing_structure_refinement 'SHELXL-97 (Sheldrick, 1997)'
_computing_structure_solution 'SHELXS-97 (Sheldrick, 1990)'
_diffrn_ambient_temperature 173(2)
_diffrn_measured_fraction_theta_full 0.990
_diffrn_measured_fraction_theta_max 0.990
_diffrn_measurement_device_type 'Nonius KappaCCD'
_diffrn_measurement_method 'phi\omega scans'
_diffrn_radiation_monochromator graphite
_diffrn_radiation_source 'fine-focus sealed tube'
_diffrn_radiation_type MoK\a
_diffrn_radiation_wavelength 0.71073
_diffrn_reflns_av_R_equivalents 0.0205
_diffrn_reflns_av_sigmaI/netI 0.0324
_diffrn_reflns_limit_h_max 10
_diffrn_reflns_limit_h_min -10
_diffrn_reflns_limit_k_max 11
_diffrn_reflns_limit_k_min -11
_diffrn_reflns_limit_l_max 16
_diffrn_reflns_limit_l_min -17
_diffrn_reflns_number 12739
_diffrn_reflns_theta_full 27.49
_diffrn_reflns_theta_max 27.49
_diffrn_reflns_theta_min 2.61
_exptl_absorpt_coefficient_mu 9.303
_exptl_absorpt_correction_T_max 0.7073
_exptl_absorpt_correction_T_min 0.1548
_exptl_absorpt_correction_type integration
_exptl_absorpt_process_details 'HKL SCALEPACK (Otwinowski and Minor, 1997)'
_exptl_crystal_colour colourless
_exptl_crystal_density_diffrn 1.894
_exptl_crystal_density_method 'not measured'
_exptl_crystal_description rod
_exptl_crystal_F_000 500
_exptl_crystal_size_max 0.32
_exptl_crystal_size_mid 0.04
_exptl_crystal_size_min 0.04
_refine_diff_density_max 1.579
_refine_diff_density_min -1.671
_refine_diff_density_rms 0.151
_refine_ls_extinction_method none
_refine_ls_goodness_of_fit_ref 1.056
_refine_ls_hydrogen_treatment constr
_refine_ls_matrix_type full
_refine_ls_number_parameters 171
_refine_ls_number_reflns 4105
_refine_ls_number_restraints 0
_refine_ls_restrained_S_all 1.056
_refine_ls_R_factor_all 0.0314
_refine_ls_R_factor_gt 0.0299
_refine_ls_shift/su_max 0.001
_refine_ls_shift/su_mean 0.000
_refine_ls_structure_factor_coef Fsqd
_refine_ls_weighting_details 'calc w=1/[\s^2^(Fo^2^)+(0.0385P)^2^+3.7017P] where P=(Fo^2^+2Fc^2^)/3'
_refine_ls_weighting_scheme calc
_refine_ls_wR_factor_gt 0.0788
_refine_ls_wR_factor_ref 0.0804
_reflns_number_gt 3971
_reflns_number_total 4105
_reflns_threshold_expression >2sigma(I)
_cod_data_source_file b920388e.txt
_cod_data_source_block compound3c
_cod_depositor_comments
;
The following automatic conversions were performed:

'_symmetry_cell_setting' value 'Triclinic' changed to 'triclinic'
according to /home/saulius/struct/CIF-dictionaries/cif_core.dic
dictionary named 'cif_core.dic' version 2.4.2 from 2011-04-26.

Automatic conversion script
Id: cif_fix_values 1891 2012-01-12 08:04:46Z andrius 
;
_cod_original_sg_symbol_H-M P-1
_cod_database_code 7024709

loop_
_symmetry_equiv_pos_as_xyz
'x, y, z'
'-x, -y, -z'

loop_
_atom_site_label
_atom_site_type_symbol
_atom_site_fract_x
_atom_site_fract_y
_atom_site_fract_z
_atom_site_U_iso_or_equiv
_atom_site_adp_type
_atom_site_occupancy
_atom_site_symmetry_multiplicity
_atom_site_calc_flag
_atom_site_refinement_flags
Tl1 Tl 0.28084(2) 0.54484(2) 0.546051(14) 0.02839(7) Uani 1 1 d .
S1 S -0.02184(15) 0.25366(13) 0.44859(9) 0.0236(2) Uani 1 1 d .
P1 P 0.01055(14) 0.09587(12) 0.31320(8) 0.0169(2) Uani 1 1 d .
C1 C -0.3325(6) -0.0113(6) 0.2014(4) 0.0310(10) Uani 1 1 d .
H1A H -0.4392 -0.1026 0.1634 0.046 Uiso 1 1 calc R
H1B H -0.2954 0.0375 0.1500 0.046 Uiso 1 1 calc R
H1C H -0.3518 0.0701 0.2627 0.046 Uiso 1 1 calc R
C2 C -0.1934(6) -0.0718(5) 0.2455(3) 0.0210(8) Uani 1 1 d .
H2A H -0.1753 -0.1530 0.1812 0.025 Uiso 1 1 calc R
C3 C -0.2528(6) -0.1580(6) 0.3199(4) 0.0290(10) Uani 1 1 d .
H3A H -0.3569 -0.2510 0.2782 0.044 Uiso 1 1 calc R
H3B H -0.2773 -0.0827 0.3819 0.044 Uiso 1 1 calc R
H3C H -0.1624 -0.1959 0.3475 0.044 Uiso 1 1 calc R
C4 C 0.1733(7) -0.1396(6) 0.2679(4) 0.0302(10) Uani 1 1 d .
H4A H 0.2539 -0.1857 0.2973 0.045 Uiso 1 1 calc R
H4B H 0.2133 -0.1032 0.2120 0.045 Uiso 1 1 calc R
H4C H 0.0596 -0.2224 0.2349 0.045 Uiso 1 1 calc R
C5 C 0.1627(5) 0.0052(5) 0.3614(4) 0.0201(8) Uani 1 1 d .
H5A H 0.1216 -0.0350 0.4172 0.024 Uiso 1 1 calc R
C6 C 0.3416(6) 0.1310(6) 0.4168(4) 0.0270(9) Uani 1 1 d .
H6A H 0.4212 0.0788 0.4392 0.040 Uiso 1 1 calc R
H6B H 0.3368 0.2171 0.4817 0.040 Uiso 1 1 calc R
H6C H 0.3813 0.1779 0.3651 0.040 Uiso 1 1 calc R
N1 N 0.0641(5) 0.1550(4) 0.2196(3) 0.0201(7) Uani 1 1 d .
P2 P 0.16088(14) 0.31554(13) 0.20303(8) 0.0185(2) Uani 1 1 d .
C7 C -0.0982(7) 0.4492(6) 0.2321(4) 0.0300(10) Uani 1 1 d .
H7A H -0.1805 0.4936 0.2027 0.045 Uiso 1 1 calc R
H7B H -0.0187 0.5324 0.3005 0.045 Uiso 1 1 calc R
H7C H -0.1599 0.3556 0.2468 0.045 Uiso 1 1 calc R
C8 C 0.0026(6) 0.3956(5) 0.1480(4) 0.0254(9) Uani 1 1 d .
H8A H 0.0667 0.4936 0.1361 0.031 Uiso 1 1 calc R
C9 C -0.1174(7) 0.2734(7) 0.0378(4) 0.0332(11) Uani 1 1 d .
H9A H -0.2020 0.3190 0.0125 0.050 Uiso 1 1 calc R
H9B H -0.1767 0.1734 0.0463 0.050 Uiso 1 1 calc R
H9C H -0.0507 0.2494 -0.0162 0.050 Uiso 1 1 calc R
C10 C 0.4013(6) 0.1822(7) 0.1265(4) 0.0312(10) Uani 1 1 d .
H10A H 0.4510 0.1434 0.0651 0.047 Uiso 1 1 calc R
H10B H 0.3495 0.0920 0.1474 0.047 Uiso 1 1 calc R
H10C H 0.4915 0.2672 0.1893 0.047 Uiso 1 1 calc R
C11 C 0.2641(6) 0.2508(5) 0.0919(4) 0.0222(8) Uani 1 1 d .
H11A H 0.1740 0.1610 0.0284 0.027 Uiso 1 1 calc R
C12 C 0.3375(8) 0.3862(7) 0.0522(5) 0.0364(12) Uani 1 1 d .
H12A H 0.3961 0.3473 -0.0042 0.055 Uiso 1 1 calc R
H12B H 0.4193 0.4802 0.1143 0.055 Uiso 1 1 calc R
H12C H 0.2440 0.4177 0.0211 0.055 Uiso 1 1 calc R
S2 S 0.33886(16) 0.50301(14) 0.32923(9) 0.0278(2) Uani 1 1 d .

loop_
_atom_site_aniso_label
_atom_site_aniso_U_11
_atom_site_aniso_U_22
_atom_site_aniso_U_33
_atom_site_aniso_U_23
_atom_site_aniso_U_13
_atom_site_aniso_U_12
Tl1 0.02671(11) 0.02686(11) 0.02500(11) 0.00444(7) 0.00550(7) 0.00576(7)
S1 0.0298(5) 0.0195(5) 0.0191(5) 0.0048(4) 0.0082(4) 0.0066(4)
P1 0.0204(5) 0.0129(4) 0.0158(5) 0.0061(4) 0.0046(4) 0.0024(4)
C1 0.023(2) 0.030(2) 0.036(3) 0.014(2) 0.0013(19) 0.0038(19)
C2 0.023(2) 0.0167(19) 0.0185(19) 0.0056(15) 0.0032(15) 0.0011(16)
C3 0.029(2) 0.024(2) 0.031(2) 0.0163(19) 0.0043(19) -0.0035(18)
C4 0.036(3) 0.019(2) 0.035(3) 0.0091(19) 0.008(2) 0.0113(19)
C5 0.022(2) 0.0154(18) 0.0218(19) 0.0089(16) 0.0041(15) 0.0025(15)
C6 0.023(2) 0.028(2) 0.027(2) 0.0116(19) 0.0020(17) 0.0065(18)
N1 0.0262(18) 0.0161(16) 0.0169(16) 0.0078(13) 0.0074(14) 0.0021(14)
P2 0.0245(5) 0.0137(5) 0.0162(5) 0.0061(4) 0.0070(4) 0.0030(4)
C7 0.035(3) 0.024(2) 0.035(3) 0.013(2) 0.016(2) 0.012(2)
C8 0.035(2) 0.020(2) 0.028(2) 0.0150(18) 0.0132(19) 0.0100(18)
C9 0.039(3) 0.036(3) 0.029(2) 0.016(2) 0.005(2) 0.016(2)
C10 0.027(2) 0.037(3) 0.031(2) 0.013(2) 0.0127(19) 0.011(2)
C11 0.028(2) 0.019(2) 0.0187(19) 0.0077(16) 0.0082(16) 0.0042(17)
C12 0.050(3) 0.029(2) 0.033(3) 0.015(2) 0.023(2) 0.005(2)
S2 0.0313(6) 0.0200(5) 0.0222(5) 0.0048(4) 0.0053(4) -0.0025(4)

loop_
_atom_type_symbol
_atom_type_description
_atom_type_scat_dispersion_real
_atom_type_scat_dispersion_imag
_atom_type_scat_source
C C 0.0033 0.0016 'International Tables Vol C Tables 4.2.6.8 and 6.1.1.4'
H H 0.0000 0.0000 'International Tables Vol C Tables 4.2.6.8 and 6.1.1.4'
N N 0.0061 0.0033 'International Tables Vol C Tables 4.2.6.8 and 6.1.1.4'
P P 0.1023 0.0942 'International Tables Vol C Tables 4.2.6.8 and 6.1.1.4'
S S 0.1246 0.1234 'International Tables Vol C Tables 4.2.6.8 and 6.1.1.4'
Tl Tl -2.8358 9.6688 'International Tables Vol C Tables 4.2.6.8 and 6.1.1.4'

loop_
_geom_angle_atom_site_label_1
_geom_angle_atom_site_label_2
_geom_angle_atom_site_label_3
_geom_angle
_geom_angle_site_symmetry_1
_geom_angle_site_symmetry_3
S2 Tl1 S1 90.36(5) . .
S2 Tl1 S1 100.07(4) . 2_566
S1 Tl1 S1 86.70(4) . 2_566
S2 Tl1 S2 99.13(4) . 2_666
S1 Tl1 S2 116.05(4) . 2_666
S1 Tl1 S2 149.99(3) 2_566 2_666
P1 S1 Tl1 109.60(6) . .
N1 P1 C5 110.5(2) . .
N1 P1 C2 105.73(19) . .
C5 P1 C2 105.3(2) . .
N1 P1 S1 119.94(14) . .
C5 P1 S1 106.82(15) . .
C2 P1 S1 107.63(15) . .
C3 C2 C1 110.5(4) . .
C3 C2 P1 112.9(3) . .
C1 C2 P1 110.4(3) . .
C6 C5 C4 109.6(4) . .
C6 C5 P1 111.1(3) . .
C4 C5 P1 112.1(3) . .
P1 N1 P2 140.7(2) . .
N1 P2 C11 106.1(2) . .
N1 P2 C8 109.6(2) . .
C11 P2 C8 104.6(2) . .
N1 P2 S2 120.40(15) . .
C11 P2 S2 107.69(16) . .
C8 P2 S2 107.24(16) . .
C9 C8 C7 111.2(4) . .
C9 C8 P2 111.9(3) . .
C7 C8 P2 110.0(3) . .
C10 C11 C12 111.2(4) . .
C10 C11 P2 110.6(3) . .
C12 C11 P2 112.7(3) . .
P2 S2 Tl1 115.24(6) . .

loop_
_geom_bond_atom_site_label_1
_geom_bond_atom_site_label_2
_geom_bond_distance
_geom_bond_site_symmetry_2
Tl1 S2 2.9196(13) .
Tl1 S1 2.9223(19) .
Tl1 S1 3.1885(14) 2_566
Tl1 S2 3.5528(16) 2_666
S1 P1 2.0232(16) .
P1 N1 1.593(4) .
P1 C5 1.836(4) .
P1 C2 1.839(4) .
C1 C2 1.530(6) .
C2 C3 1.523(6) .
C4 C5 1.536(6) .
C5 C6 1.530(6) .
N1 P2 1.596(4) .
P2 C11 1.836(4) .
P2 C8 1.840(5) .
P2 S2 2.0141(19) .
C7 C8 1.532(6) .
C8 C9 1.525(7) .
C10 C11 1.525(7) .
C11 C12 1.533(6) .
